data_7121616
loop_
_publ_author_name
'Kucwaj-Brysz, Katarzyna'
'Kurczab, Rafa\/l'
'\.Zes\/lawska, Ewa'
'Lubelska, Annamaria'
'Mar\'c, Ma\/lgorzata Anna'
'Latacz, Gniewomir'
'Sata\/la, Grzegorz'
'Nitek, Wojciech'
'Kie\'c-Kononowicz, Katarzyna'
'Handzlik, Jadwiga'

_publ_section_title
;
 The role of aryl-topology in balancing between selective and dual
 5-HT<sub>7</sub>R/5-HT<sub>1A</sub> actions of 3,5-substituted
 hydantoins.
;
_journal_issue 6
_journal_name_full MedChemComm
_journal_page_first 1033
_journal_page_last 1044
_journal_paper_doi 10.1039/c8md00168e
_journal_volume 9
_journal_year 2018
_chemical_formula_moiety 'C23 H27 Cl0 F N4 O3'
_chemical_formula_sum 'C23 H27 Cl0 F N4 O3'
_chemical_formula_weight 426.48
_chemical_name_systematic
5-(4-fluorophenyl)-3-[2-hydroxy-3-(4-phenylpiperazin-1-yl)propyl]-5-methylimidazolidine-2,4-dione
_space_group_IT_number 14
_space_group_name_Hall '-P 2ybc'
_space_group_name_H-M_alt 'P 1 21/c 1'
_symmetry_cell_setting monoclinic
_symmetry_Int_Tables_number 14
_symmetry_space_group_name_Hall '-P 2ybc'
_symmetry_space_group_name_H-M 'P 1 21/c 1'
_atom_sites_solution_hydrogens mixed
_audit_creation_date 2018-02-02T20:24:03-00:00
_audit_creation_method 'WinGX routine CIF_UPDATE'
_audit_update_record
;
2018-03-22 deposited with the CCDC.
2018-05-07 downloaded from the CCDC.
;
_cell_angle_alpha 90
_cell_angle_beta 103.620(4)
_cell_angle_gamma 90
_cell_formula_units_Z 4
_cell_length_a 17.4230(7)
_cell_length_b 6.0728(2)
_cell_length_c 20.2071(7)
_cell_measurement_reflns_used 6167
_cell_measurement_temperature 130(2)
_cell_measurement_theta_max 28.5931
_cell_measurement_theta_min 3.0606
_cell_volume 2077.92(13)
_computing_cell_refinement 'CrysAlisPro 1.171.38.43 (Rigaku OD, 2015)'
_computing_data_collection 'CrysAlisPro 1.171.38.43 (Rigaku OD, 2015)'
_computing_data_reduction 'CrysAlisPro 1.171.38.43 (Rigaku OD, 2015)'
_computing_structure_refinement 'SHELXL-2013 (Sheldrick, 2013)'
_diffrn_ambient_temperature 130(2)
_diffrn_detector 'CCD plate'
_diffrn_detector_area_resol_mean 10.3756
_diffrn_measured_fraction_theta_full 0.997
_diffrn_measured_fraction_theta_max 0.937
_diffrn_measurement_device 'four-circle diffractometer'
_diffrn_measurement_device_type 'SuperNova, Dual, Cu at zero, Atlas'
_diffrn_measurement_method '\w scans'
_diffrn_orient_matrix_type 'CrysAlisPro convention (1999,Acta A55,543-557)'
_diffrn_orient_matrix_UB_11 -0.0289107
_diffrn_orient_matrix_UB_12 0.0838136
_diffrn_orient_matrix_UB_13 -0.0091421
_diffrn_orient_matrix_UB_21 0.0121664
_diffrn_orient_matrix_UB_22 0.0458909
_diffrn_orient_matrix_UB_23 0.0330984
_diffrn_orient_matrix_UB_31 0.0277631
_diffrn_orient_matrix_UB_32 0.067184
_diffrn_orient_matrix_UB_33 -0.0111891
_diffrn_radiation_monochromator mirror
_diffrn_radiation_probe x-ray
_diffrn_radiation_type MoK\a
_diffrn_radiation_wavelength 0.71073
_diffrn_reflns_av_R_equivalents 0.0787
_diffrn_reflns_av_unetI/netI 0.1074
_diffrn_reflns_Laue_measured_fraction_full 0.997
_diffrn_reflns_Laue_measured_fraction_max 0.937
_diffrn_reflns_limit_h_max 21
_diffrn_reflns_limit_h_min -23
_diffrn_reflns_limit_k_max 7
_diffrn_reflns_limit_k_min -7
_diffrn_reflns_limit_l_max 26
_diffrn_reflns_limit_l_min -26
_diffrn_reflns_number 26816
_diffrn_reflns_point_group_measured_fraction_full 0.997
_diffrn_reflns_point_group_measured_fraction_max 0.937
_diffrn_reflns_theta_full 25.242
_diffrn_reflns_theta_max 28.593
_diffrn_reflns_theta_min 3.512
_diffrn_source 'micro-focus sealed X-ray tube'
_exptl_absorpt_coefficient_mu 0.098
_exptl_absorpt_correction_T_max 0.998
_exptl_absorpt_correction_T_min 0.975
_exptl_absorpt_correction_type gaussian
_exptl_absorpt_process_details
;
        CrysAlisPro 1.171.38.43 (Rigaku Oxford Diffraction, 2015)
Numerical absorption correction based on gaussian integration over
                        a multifaceted crystal model
        Empirical absorption correction using spherical harmonics,
 implemented in SCALE3 ABSPACK scaling algorithm.
;
_exptl_crystal_colour colourless
_exptl_crystal_density_diffrn 1.363
_exptl_crystal_description prism
_exptl_crystal_F_000 904
_exptl_crystal_size_max 0.388
_exptl_crystal_size_mid 0.132
_exptl_crystal_size_min 0.021
_refine_diff_density_max 0.402
_refine_diff_density_min -0.317
_refine_diff_density_rms 0.077
_refine_ls_extinction_method none
_refine_ls_goodness_of_fit_ref 1.06
_refine_ls_hydrogen_treatment mixed
_refine_ls_matrix_type full
_refine_ls_number_parameters 289
_refine_ls_number_reflns 4984
_refine_ls_number_restraints 0
_refine_ls_restrained_S_all 1.06
_refine_ls_R_factor_all 0.112
_refine_ls_R_factor_gt 0.0738
_refine_ls_shift/su_max 0
_refine_ls_shift/su_mean 0
_refine_ls_structure_factor_coef Fsqd
_refine_ls_weighting_details 'w=1/[\s^2^(Fo^2^)+(0.0882P)^2^+1.4484P] where P=(Fo^2^+2Fc^2^)/3'
_refine_ls_weighting_scheme calc
_refine_ls_wR_factor_gt 0.1793
_refine_ls_wR_factor_ref 0.2028
_reflns_number_gt 3253
_reflns_number_total 4984
_reflns_threshold_expression 'I > 2\s(I)'
_cod_data_source_file c8md00168e2.cif
_cod_data_source_block kb_4
_cod_depositor_comments 'Adding full bibliography for 7121616.cif.'
_cod_original_sg_symbol_H-M 'P 21/c'
_cod_database_code 7121616
_shelxl_version_number 2013-4

loop_
_symmetry_equiv_pos_as_xyz
'x, y, z'
'-x, y+1/2, -z+1/2'
'-x, -y, -z'
'x, -y-1/2, z-1/2'

loop_
_atom_site_label
_atom_site_type_symbol
_atom_site_fract_x
_atom_site_fract_y
_atom_site_fract_z
_atom_site_U_iso_or_equiv
_atom_site_adp_type
_atom_site_occupancy
_atom_site_calc_flag
C18 C 0.97003(17) 0.7244(5) -0.32687(14) 0.0311(6) Uani 1 d
H18 H 0.9677 0.8545 -0.3013 0.037 Uiso 1 calc
C17 C 1.01837(17) 0.7188(5) -0.37192(15) 0.0353(7) Uani 1 d
H17 H 1.0487 0.8453 -0.3766 0.042 Uiso 1 calc
C16 C 1.02388(17) 0.5336(5) -0.41061(14) 0.0359(7) Uani 1 d
H16 H 1.0573 0.5314 -0.4416 0.043 Uiso 1 calc
C15 C 0.97887(19) 0.3518(5) -0.40254(14) 0.0379(7) Uani 1 d
H15 H 0.9812 0.2231 -0.4287 0.045 Uiso 1 calc
C14 C 0.93090(17) 0.3540(5) -0.35725(14) 0.0318(6) Uani 1 d
H14 H 0.9016 0.2257 -0.3523 0.038 Uiso 1 calc
C13 C 0.92418(15) 0.5412(4) -0.31816(13) 0.0263(6) Uani 1 d
N4 N 0.87707(13) 0.5426(3) -0.27064(11) 0.0256(5) Uani 1 d
C10 C 0.81098(17) 0.3866(4) -0.28337(14) 0.0297(6) Uani 1 d
H10A H 0.8308 0.2381 -0.2908 0.036 Uiso 1 calc
H10B H 0.7721 0.4303 -0.3254 0.036 Uiso 1 calc
C9 C 0.77023(16) 0.3767(4) -0.22515(14) 0.0279(6) Uani 1 d
H9A H 0.7244 0.276 -0.2373 0.033 Uiso 1 calc
H9B H 0.8072 0.3164 -0.1843 0.033 Uiso 1 calc
N2 N 0.74314(12) 0.5950(3) -0.20912(11) 0.0248(5) Uani 1 d
C11 C 0.81302(16) 0.7378(4) -0.19148(14) 0.0271(6) Uani 1 d
H11A H 0.8505 0.6771 -0.151 0.032 Uiso 1 calc
H11B H 0.7968 0.886 -0.1795 0.032 Uiso 1 calc
C12 C 0.85409(16) 0.7583(4) -0.24897(13) 0.0273(6) Uani 1 d
H12A H 0.8184 0.8321 -0.2881 0.033 Uiso 1 calc
H12B H 0.9018 0.851 -0.2341 0.033 Uiso 1 calc
C8 C 0.70580(15) 0.5850(4) -0.15137(13) 0.0263(6) Uani 1 d
H8A H 0.6941 0.737 -0.139 0.032 Uiso 1 calc
H8B H 0.7439 0.5209 -0.1119 0.032 Uiso 1 calc
C7 C 0.63005(15) 0.4516(4) -0.16409(13) 0.0246(6) Uani 1 d
H7 H 0.6038 0.4554 -0.2137 0.029 Uiso 1 calc
O1 O 0.64758(12) 0.2280(3) -0.14328(10) 0.0303(5) Uani 1 d
C6 C 0.57514(15) 0.5517(4) -0.12372(13) 0.0264(6) Uani 1 d
H6A H 0.6022 0.5531 -0.0748 0.032 Uiso 1 calc
H6B H 0.5636 0.7062 -0.1384 0.032 Uiso 1 calc
N3 N 0.50117(13) 0.4311(3) -0.13270(10) 0.0250(5) Uani 1 d
C2 C 0.44247(15) 0.4264(4) -0.19350(13) 0.0241(5) Uani 1 d
N1 N 0.38220(14) 0.3034(3) -0.18290(11) 0.0245(5) Uani 1 d
C5 C 0.40263(15) 0.1883(4) -0.11727(12) 0.0239(5) Uani 1 d
C4 C 0.48139(16) 0.3006(4) -0.08348(13) 0.0255(6) Uani 1 d
O2 O 0.44785(11) 0.5237(3) -0.24552(9) 0.0296(4) Uani 1 d
O4 O 0.51918(12) 0.2759(3) -0.02601(9) 0.0317(5) Uani 1 d
C21 C 0.42293(16) -0.0535(4) -0.12859(13) 0.0277(6) Uani 1 d
H21A H 0.3747 -0.1327 -0.1508 0.042 Uiso 1 calc
H21B H 0.4463 -0.1225 -0.0846 0.042 Uiso 1 calc
H21C H 0.4607 -0.0593 -0.1576 0.042 Uiso 1 calc
C22 C 0.33953(16) 0.2157(4) -0.07750(12) 0.0246(5) Uani 1 d
C23 C 0.29348(17) 0.4060(4) -0.08483(13) 0.0301(6) Uani 1 d
H23 H 0.3045 0.5225 -0.1126 0.036 Uiso 1 calc
C24 C 0.23226(17) 0.4287(5) -0.05271(14) 0.0349(7) Uani 1 d
H24 H 0.2018 0.5601 -0.0576 0.042 Uiso 1 calc
C25 C 0.21623(17) 0.2588(5) -0.01369(14) 0.0338(7) Uani 1 d
C26 C 0.26277(18) 0.0719(5) -0.00220(15) 0.0357(7) Uani 1 d
H26 H 0.2527 -0.0406 0.0273 0.043 Uiso 1 calc
C27 C 0.32391(17) 0.0516(4) -0.03429(13) 0.0310(6) Uani 1 d
H27 H 0.356 -0.0766 -0.0268 0.037 Uiso 1 calc
F1 F 0.15446(11) 0.2762(3) 0.01568(9) 0.0471(5) Uani 1 d
H1N H 0.342(2) 0.257(5) -0.2176(17) 0.042(9) Uiso 1 d
H1 H 0.617(2) 0.147(7) -0.174(2) 0.071(13) Uiso 1 d

loop_
_atom_site_aniso_label
_atom_site_aniso_U_11
_atom_site_aniso_U_22
_atom_site_aniso_U_33
_atom_site_aniso_U_23
_atom_site_aniso_U_13
_atom_site_aniso_U_12
C18 0.0332(16) 0.0271(15) 0.0335(15) -0.0005(11) 0.0086(12) -0.0010(11)
C17 0.0315(16) 0.0387(17) 0.0360(16) 0.0030(12) 0.0083(13) -0.0037(12)
C16 0.0334(17) 0.0471(18) 0.0287(15) 0.0031(12) 0.0106(13) 0.0043(13)
C15 0.0438(19) 0.0383(17) 0.0304(15) -0.0062(12) 0.0066(13) 0.0057(13)
C14 0.0346(16) 0.0274(14) 0.0337(15) -0.0035(11) 0.0084(12) -0.0006(11)
C13 0.0250(14) 0.0237(14) 0.0283(13) -0.0003(10) 0.0026(11) 0.0027(10)
N4 0.0274(12) 0.0169(11) 0.0329(12) -0.0003(8) 0.0081(10) -0.0002(8)
C10 0.0352(16) 0.0166(13) 0.0379(15) -0.0052(10) 0.0099(12) -0.0020(10)
C9 0.0309(15) 0.0173(13) 0.0355(14) 0.0001(10) 0.0076(12) -0.0008(10)
N2 0.0277(12) 0.0162(11) 0.0306(12) -0.0025(8) 0.0070(10) -0.0014(8)
C11 0.0294(15) 0.0178(13) 0.0326(14) -0.0027(10) 0.0044(12) -0.0008(10)
C12 0.0318(15) 0.0188(13) 0.0311(14) -0.0021(10) 0.0072(12) -0.0015(10)
C8 0.0282(14) 0.0219(13) 0.0282(13) -0.0022(10) 0.0056(11) -0.0010(10)
C7 0.0294(14) 0.0208(13) 0.0216(12) -0.0001(9) 0.0020(11) -0.0003(10)
O1 0.0384(12) 0.0185(10) 0.0319(10) 0.0016(8) 0.0042(9) -0.0001(8)
C6 0.0260(14) 0.0226(13) 0.0306(14) -0.0018(10) 0.0064(11) -0.0031(10)
N3 0.0298(12) 0.0206(11) 0.0245(11) 0.0017(8) 0.0061(9) -0.0015(9)
C2 0.0274(14) 0.0190(12) 0.0261(13) 0.0006(10) 0.0068(11) 0.0055(10)
N1 0.0273(12) 0.0229(11) 0.0219(11) 0.0038(8) 0.0029(10) -0.0014(9)
C5 0.0293(14) 0.0188(13) 0.0223(12) 0.0021(9) 0.0036(11) 0.0009(10)
C4 0.0306(15) 0.0197(13) 0.0267(13) -0.0005(10) 0.0079(11) 0.0023(10)
O2 0.0379(11) 0.0247(10) 0.0259(10) 0.0072(7) 0.0068(8) 0.0026(8)
O4 0.0385(12) 0.0315(11) 0.0221(10) 0.0027(7) 0.0014(9) -0.0007(8)
C21 0.0357(16) 0.0198(13) 0.0278(13) 0.0007(10) 0.0080(12) 0.0008(11)
C22 0.0291(14) 0.0232(13) 0.0204(12) -0.0007(9) 0.0038(11) -0.0028(10)
C23 0.0373(16) 0.0252(14) 0.0277(14) 0.0041(11) 0.0076(12) 0.0020(11)
C24 0.0354(17) 0.0397(17) 0.0284(14) -0.0035(12) 0.0054(12) 0.0075(13)
C25 0.0283(15) 0.0457(18) 0.0288(15) -0.0100(12) 0.0095(12) -0.0079(12)
C26 0.0441(18) 0.0330(16) 0.0321(15) -0.0017(12) 0.0135(13) -0.0110(13)
C27 0.0398(17) 0.0242(14) 0.0295(14) -0.0002(10) 0.0093(12) -0.0017(11)
F1 0.0365(10) 0.0676(13) 0.0405(10) -0.0104(9) 0.0158(8) -0.0074(9)

loop_
_atom_type_symbol
_atom_type_description
_atom_type_scat_dispersion_real
_atom_type_scat_dispersion_imag
_atom_type_scat_source
C C 0.0033 0.0016 'International Tables Vol C Tables 4.2.6.8 and 6.1.1.4'
H H 0 0 'International Tables Vol C Tables 4.2.6.8 and 6.1.1.4'
N N 0.0061 0.0033 'International Tables Vol C Tables 4.2.6.8 and 6.1.1.4'
O O 0.0106 0.006 'International Tables Vol C Tables 4.2.6.8 and 6.1.1.4'
Cl Cl 0.1484 0.1585 'International Tables Vol C Tables 4.2.6.8 and 6.1.1.4'
F F 0.0171 0.0103 'International Tables Vol C Tables 4.2.6.8 and 6.1.1.4'

loop_
_exptl_crystal_face_index_h
_exptl_crystal_face_index_k
_exptl_crystal_face_index_l
_exptl_crystal_face_perp_dist
1 0 0 0.0114
-1 0 0 0.0091
0 1 1 0.1657
0 1 -1 0.1759
0 -1 1 0.1938
0 0 1 0.064
0 0 -1 0.0592
0 -1 -5 0.1325

loop_
_geom_angle_atom_site_label_1
_geom_angle_atom_site_label_2
_geom_angle_atom_site_label_3
_geom_angle
C17 C18 C13 121.1(3)
C17 C18 H18 119.4
C13 C18 H18 119.4
C18 C17 C16 121.8(3)
C18 C17 H17 119.1
C16 C17 H17 119.1
C17 C16 C15 117.6(3)
C17 C16 H16 121.2
C15 C16 H16 121.2
C14 C15 C16 121.3(3)
C14 C15 H15 119.4
C16 C15 H15 119.4
C15 C14 C13 121.7(3)
C15 C14 H14 119.1
C13 C14 H14 119.1
N4 C13 C14 122.0(2)
N4 C13 C18 121.5(2)
C14 C13 C18 116.4(2)
C13 N4 C10 116.0(2)
C13 N4 C12 117.0(2)
C10 N4 C12 111.8(2)
N4 C10 C9 112.5(2)
N4 C10 H10A 109.1
C9 C10 H10A 109.1
N4 C10 H10B 109.1
C9 C10 H10B 109.1
H10A C10 H10B 107.8
N2 C9 C10 111.7(2)
N2 C9 H9A 109.3
C10 C9 H9A 109.3
N2 C9 H9B 109.3
C10 C9 H9B 109.3
H9A C9 H9B 107.9
C8 N2 C11 109.24(19)
C8 N2 C9 111.36(19)
C11 N2 C9 107.2(2)
N2 C11 C12 112.3(2)
N2 C11 H11A 109.2
C12 C11 H11A 109.2
N2 C11 H11B 109.2
C12 C11 H11B 109.2
H11A C11 H11B 107.9
N4 C12 C11 111.7(2)
N4 C12 H12A 109.3
C11 C12 H12A 109.3
N4 C12 H12B 109.3
C11 C12 H12B 109.3
H12A C12 H12B 107.9
N2 C8 C7 114.8(2)
N2 C8 H8A 108.6
C7 C8 H8A 108.6
N2 C8 H8B 108.6
C7 C8 H8B 108.6
H8A C8 H8B 107.6
O1 C7 C8 109.8(2)
O1 C7 C6 109.8(2)
C8 C7 C6 109.1(2)
O1 C7 H7 109.4
C8 C7 H7 109.4
C6 C7 H7 109.4
C7 O1 H1 106(3)
N3 C6 C7 112.4(2)
N3 C6 H6A 109.1
C7 C6 H6A 109.1
N3 C6 H6B 109.1
C7 C6 H6B 109.1
H6A C6 H6B 107.8
C4 N3 C2 111.5(2)
C4 N3 C6 124.3(2)
C2 N3 C6 124.1(2)
O2 C2 N1 128.5(2)
O2 C2 N3 123.6(2)
N1 C2 N3 107.9(2)
C2 N1 C5 112.1(2)
C2 N1 H1N 123(2)
C5 N1 H1N 122(2)
N1 C5 C22 112.0(2)
N1 C5 C21 109.6(2)
C22 C5 C21 113.8(2)
N1 C5 C4 101.01(19)
C22 C5 C4 113.5(2)
C21 C5 C4 106.0(2)
O4 C4 N3 126.6(2)
O4 C4 C5 127.0(2)
N3 C4 C5 106.4(2)
C5 C21 H21A 109.5
C5 C21 H21B 109.5
H21A C21 H21B 109.5
C5 C21 H21C 109.5
H21A C21 H21C 109.5
H21B C21 H21C 109.5
C27 C22 C23 117.8(2)
C27 C22 C5 121.8(2)
C23 C22 C5 120.4(2)
C24 C23 C22 121.5(3)
C24 C23 H23 119.3
C22 C23 H23 119.3
C25 C24 C23 118.8(3)
C25 C24 H24 120.6
C23 C24 H24 120.6
F1 C25 C24 119.2(3)
F1 C25 C26 119.1(3)
C24 C25 C26 121.7(3)
C27 C26 C25 118.8(3)
C27 C26 H26 120.6
C25 C26 H26 120.6
C26 C27 C22 121.2(3)
C26 C27 H27 119.4
C22 C27 H27 119.4

loop_
_geom_bond_atom_site_label_1
_geom_bond_atom_site_label_2
_geom_bond_distance
C18 C17 1.379(4)
C18 C13 1.405(4)
C18 H18 0.95
C17 C16 1.386(4)
C17 H17 0.95
C16 C15 1.386(4)
C16 H16 0.95
C15 C14 1.377(4)
C15 H15 0.95
C14 C13 1.405(4)
C14 H14 0.95
C13 N4 1.403(3)
N4 C10 1.466(3)
N4 C12 1.466(3)
C10 C9 1.512(4)
C10 H10A 0.99
C10 H10B 0.99
C9 N2 1.469(3)
C9 H9A 0.99
C9 H9B 0.99
N2 C8 1.465(3)
N2 C11 1.469(3)
C11 C12 1.506(4)
C11 H11A 0.99
C11 H11B 0.99
C12 H12A 0.99
C12 H12B 0.99
C8 C7 1.518(3)
C8 H8A 0.99
C8 H8B 0.99
C7 O1 1.433(3)
C7 C6 1.523(4)
C7 H7 1
O1 H1 0.87(4)
C6 N3 1.456(3)
C6 H6A 0.99
C6 H6B 0.99
N3 C4 1.378(3)
N3 C2 1.402(3)
C2 O2 1.228(3)
C2 N1 1.346(3)
N1 C5 1.467(3)
N1 H1N 0.92(3)
C5 C22 1.516(3)
C5 C21 1.540(3)
C5 C4 1.540(4)
C4 O4 1.202(3)
C21 H21A 0.98
C21 H21B 0.98
C21 H21C 0.98
C22 C27 1.393(4)
C22 C23 1.395(4)
C23 C24 1.380(4)
C23 H23 0.95
C24 C25 1.367(4)
C24 H24 0.95
C25 F1 1.350(3)
C25 C26 1.382(4)
C26 C27 1.377(4)
C26 H26 0.95
C27 H27 0.95

loop_
_geom_hbond_atom_site_label_D
_geom_hbond_atom_site_label_H
_geom_hbond_atom_site_label_A
_geom_hbond_distance_DH
_geom_hbond_distance_HA
_geom_hbond_distance_DA
_geom_hbond_angle_DHA
_geom_hbond_site_symmetry_A
C9 H9A O1 0.99 2.59 3.128(3) 114.4 .
C8 H8B F1 0.99 2.61 3.319(3) 128.6 3_665
C21 H21B O4 0.98 2.36 3.334(3) 169.9 3_655
N1 H1N N2 0.92(3) 2.08(4) 2.981(3) 170(3) 2_644
O1 H1 O2 0.87(4) 1.90(4) 2.756(3) 167(4) 2_644

loop_
_geom_torsion_atom_site_label_1
_geom_torsion_atom_site_label_2
_geom_torsion_atom_site_label_3
_geom_torsion_atom_site_label_4
_geom_torsion
C13 C18 C17 C16 0.1(4)
C18 C17 C16 C15 -0.1(4)
C17 C16 C15 C14 -0.6(4)
C16 C15 C14 C13 1.2(4)
C15 C14 C13 N4 -178.3(3)
C15 C14 C13 C18 -1.1(4)
C17 C18 C13 N4 177.6(2)
C17 C18 C13 C14 0.4(4)
C14 C13 N4 C10 -25.7(3)
C18 C13 N4 C10 157.3(2)
C14 C13 N4 C12 -161.1(2)
C18 C13 N4 C12 21.9(4)
C13 N4 C10 C9 172.2(2)
C12 N4 C10 C9 -50.1(3)
N4 C10 C9 N2 55.7(3)
C10 C9 N2 C8 -178.3(2)
C10 C9 N2 C11 -58.9(3)
C8 N2 C11 C12 -179.3(2)
C9 N2 C11 C12 59.9(3)
C13 N4 C12 C11 -172.5(2)
C10 N4 C12 C11 50.3(3)
N2 C11 C12 N4 -56.8(3)
C11 N2 C8 C7 177.0(2)
C9 N2 C8 C7 -64.8(3)
N2 C8 C7 O1 91.8(2)
N2 C8 C7 C6 -147.8(2)
O1 C7 C6 N3 -59.0(3)
C8 C7 C6 N3 -179.4(2)
C7 C6 N3 C4 108.1(3)
C7 C6 N3 C2 -69.2(3)
C4 N3 C2 O2 -177.4(2)
C6 N3 C2 O2 0.2(4)
C4 N3 C2 N1 3.6(3)
C6 N3 C2 N1 -178.8(2)
O2 C2 N1 C5 171.7(2)
N3 C2 N1 C5 -9.4(3)
C2 N1 C5 C22 131.8(2)
C2 N1 C5 C21 -100.9(2)
C2 N1 C5 C4 10.7(3)
C2 N3 C4 O4 -178.2(2)
C6 N3 C4 O4 4.1(4)
C2 N3 C4 C5 3.2(3)
C6 N3 C4 C5 -174.4(2)
N1 C5 C4 O4 173.5(2)
C22 C5 C4 O4 53.4(3)
C21 C5 C4 O4 -72.3(3)
N1 C5 C4 N3 -8.0(2)
C22 C5 C4 N3 -128.1(2)
C21 C5 C4 N3 106.3(2)
N1 C5 C22 C27 148.0(2)
C21 C5 C22 C27 23.0(3)
C4 C5 C22 C27 -98.4(3)
N1 C5 C22 C23 -30.2(3)
C21 C5 C22 C23 -155.2(2)
C4 C5 C22 C23 83.4(3)
C27 C22 C23 C24 -2.6(4)
C5 C22 C23 C24 175.7(2)
C22 C23 C24 C25 -0.9(4)
C23 C24 C25 F1 -177.4(2)
C23 C24 C25 C26 4.2(4)
F1 C25 C26 C27 177.6(2)
C24 C25 C26 C27 -3.9(4)
C25 C26 C27 C22 0.3(4)
C23 C22 C27 C26 2.9(4)
C5 C22 C27 C26 -175.3(2)
